data_7216801
loop_
_publ_author_name
'Li, Xiang-Ying'
'Lin, Zu-Jin'
'Yang, Yan-Yan'
'Cao, Rong'

_publ_section_title
;
 Synthesis, structures and luminescent properties of lanthanide
 coordination polymers involving biphenyl-3,4&#x2032;,5-tricarboxylate
;
_journal_issue 28
_journal_name_full CrystEngComm
_journal_page_first 6425
_journal_paper_doi 10.1039/c4ce00158c
_journal_volume 16
_journal_year 2014
_chemical_formula_sum 'C39 H47 Eu2 N3 O21'
_chemical_formula_weight 1197.72
_chemical_name_systematic
; 
 ? 
;
_space_group_IT_number 15
_symmetry_cell_setting monoclinic
_symmetry_space_group_name_Hall '-C 2yc'
_symmetry_space_group_name_H-M 'C 1 2/c 1'
_atom_sites_solution_hydrogens geom
_atom_sites_solution_primary direct
_atom_sites_solution_secondary difmap
_audit_creation_method SHELXL-97
_cell_angle_alpha 90.00
_cell_angle_beta 96.735(3)
_cell_angle_gamma 90.00
_cell_formula_units_Z 4
_cell_length_a 24.5711(7)
_cell_length_b 13.2963(4)
_cell_length_c 14.7313(5)
_cell_measurement_reflns_used 6114
_cell_measurement_temperature 293(2)
_cell_measurement_theta_max 29.4512
_cell_measurement_theta_min 2.7790
_cell_volume 4779.6(3)
_computing_cell_refinement
;
CrysAlisPro, Agilent Technologies,
Version 1.171.35.21 (release 20-01-2012 CrysAlis171 .NET)
(compiled Jan 23 2012,18:06:46)
;
_computing_data_collection
;
CrysAlisPro, Agilent Technologies,
Version 1.171.35.21 (release 20-01-2012 CrysAlis171 .NET)
(compiled Jan 23 2012,18:06:46)
;
_computing_data_reduction
;
CrysAlisPro, Agilent Technologies,
Version 1.171.35.21 (release 20-01-2012 CrysAlis171 .NET)
(compiled Jan 23 2012,18:06:46)
;
_computing_structure_refinement 'SHELXL-97 (Sheldrick, 1997)'
_computing_structure_solution 'SHELXS-97 (Sheldrick, 1990)'
_diffrn_ambient_temperature 293(2)
_diffrn_detector_area_resol_mean 16.2083
_diffrn_measured_fraction_theta_full 0.987
_diffrn_measured_fraction_theta_max 0.987
_diffrn_measurement_device_type 'Xcalibur, Eos'
_diffrn_measurement_method '\w scans'
_diffrn_radiation_monochromator graphite
_diffrn_radiation_source 'fine-focus sealed tube'
_diffrn_radiation_type MoK\a
_diffrn_radiation_wavelength 0.71073
_diffrn_reflns_av_R_equivalents 0.0721
_diffrn_reflns_av_sigmaI/netI 0.0607
_diffrn_reflns_limit_h_max 31
_diffrn_reflns_limit_h_min -30
_diffrn_reflns_limit_k_max 16
_diffrn_reflns_limit_k_min -16
_diffrn_reflns_limit_l_max 19
_diffrn_reflns_limit_l_min -18
_diffrn_reflns_number 24841
_diffrn_reflns_theta_full 27.50
_diffrn_reflns_theta_max 27.50
_diffrn_reflns_theta_min 2.78
_exptl_absorpt_coefficient_mu 2.680
_exptl_absorpt_correction_T_max 0.7945
_exptl_absorpt_correction_T_min 0.7054
_exptl_absorpt_correction_type multi-scan
_exptl_absorpt_process_details
;
CrysAlisPro, Agilent Technologies,
Version 1.171.35.21 (release 20-01-2012 CrysAlis171 .NET)
(compiled Jan 23 2012,18:06:46)
Empirical absorption correction using spherical harmonics,
 implemented in SCALE3 ABSPACK scaling algorithm.
;
_exptl_crystal_colour colorless
_exptl_crystal_density_diffrn 1.664
_exptl_crystal_density_method 'not measured'
_exptl_crystal_description block
_exptl_crystal_F_000 2384
_exptl_crystal_size_max 0.14
_exptl_crystal_size_mid 0.13
_exptl_crystal_size_min 0.09
_platon_squeeze_details
;
;
_refine_diff_density_max 2.683
_refine_diff_density_min -2.440
_refine_diff_density_rms 0.171
_refine_ls_extinction_method none
_refine_ls_goodness_of_fit_ref 1.074
_refine_ls_hydrogen_treatment mixed
_refine_ls_matrix_type full
_refine_ls_number_parameters 262
_refine_ls_number_reflns 5419
_refine_ls_number_restraints 25
_refine_ls_restrained_S_all 1.078
_refine_ls_R_factor_all 0.0680
_refine_ls_R_factor_gt 0.0488
_refine_ls_shift/su_max 0.001
_refine_ls_shift/su_mean 0.000
_refine_ls_structure_factor_coef Fsqd
_refine_ls_weighting_details 'calc w=1/[\s^2^(Fo^2^)+(0.0704P)^2^+24.1862P] where P=(Fo^2^+2Fc^2^)/3'
_refine_ls_weighting_scheme calc
_refine_ls_wR_factor_gt 0.1320
_refine_ls_wR_factor_ref 0.1476
_reflns_number_gt 4071
_reflns_number_total 5419
_reflns_threshold_expression >2sigma(I)
_cod_data_source_file c4ce00158c1.cif
_cod_data_source_block 3
_cod_original_sg_symbol_H-M ' C 1 2/c 1'
_cod_database_code 7216801

loop_
_symmetry_equiv_pos_as_xyz
'x, y, z'
'-x, y, -z+1/2'
'x+1/2, y+1/2, z'
'-x+1/2, y+1/2, -z+1/2'
'-x, -y, -z'
'x, -y, z-1/2'
'-x+1/2, -y+1/2, -z'
'x+1/2, -y+1/2, z-1/2'

loop_
_atom_site_label
_atom_site_type_symbol
_atom_site_fract_x
_atom_site_fract_y
_atom_site_fract_z
_atom_site_U_iso_or_equiv
_atom_site_adp_type
_atom_site_occupancy
_atom_site_symmetry_multiplicity
_atom_site_calc_flag
_atom_site_refinement_flags
Eu1 Eu 0.328769(12) 0.79250(2) 0.030196(19) 0.02595(13) Uani 1 1 d .
O1 O 0.3045(2) 0.7343(4) -0.1206(3) 0.0385(11) Uani 1 1 d .
O2 O 0.22569(19) 0.6493(4) -0.1461(3) 0.0448(13) Uani 1 1 d .
O3 O 0.2016(2) 0.4396(4) -0.4376(4) 0.0415(12) Uani 1 1 d .
O4 O 0.2749(2) 0.3530(3) -0.4576(3) 0.0386(11) Uani 1 1 d .
O5 O 0.6006(2) 0.6660(4) -0.4993(4) 0.0524(14) Uani 1 1 d .
O6 O 0.5869(2) 0.8197(4) -0.4562(4) 0.0541(15) Uani 1 1 d .
O7 O 0.3767(3) 0.9397(6) 0.1038(5) 0.084(2) Uani 1 1 d .
O8 O 0.3738(3) 0.7318(6) 0.1759(5) 0.087(2) Uani 1 1 d D
C1 C 0.2731(3) 0.6724(5) -0.1635(4) 0.0327(14) Uani 1 1 d .
C2 C 0.2951(3) 0.6214(5) -0.2438(4) 0.0326(14) Uani 1 1 d .
C3 C 0.2642(3) 0.5519(5) -0.2976(4) 0.0329(14) Uani 1 1 d .
H3 H 0.2284 0.5384 -0.2867 0.039 Uiso 1 1 calc R
C4 C 0.2862(3) 0.5024(5) -0.3673(4) 0.0311(14) Uani 1 1 d .
C5 C 0.2520(3) 0.4264(5) -0.4232(4) 0.0297(13) Uani 1 1 d .
C6 C 0.3392(3) 0.5240(5) -0.3849(5) 0.0349(15) Uani 1 1 d .
H6 H 0.3545 0.4878 -0.4296 0.042 Uiso 1 1 calc R
C7 C 0.3700(3) 0.5991(5) -0.3366(5) 0.0337(15) Uani 1 1 d .
C8 C 0.3470(3) 0.6449(5) -0.2636(4) 0.0328(14) Uani 1 1 d .
H8 H 0.3675 0.6922 -0.2277 0.039 Uiso 1 1 calc R
C9 C 0.4240(3) 0.6311(5) -0.3613(5) 0.0348(15) Uani 1 1 d .
C10 C 0.4599(3) 0.5635(6) -0.3941(5) 0.0448(19) Uani 1 1 d .
H10 H 0.4507 0.4957 -0.3977 0.054 Uiso 1 1 calc R
C11 C 0.5089(3) 0.5944(6) -0.4216(5) 0.0451(18) Uani 1 1 d .
H11 H 0.5326 0.5470 -0.4416 0.054 Uiso 1 1 calc R
C12 C 0.5232(3) 0.6957(5) -0.4200(5) 0.0346(15) Uani 1 1 d .
C13 C 0.5737(3) 0.7281(5) -0.4610(5) 0.0365(16) Uani 1 1 d .
C14 C 0.4885(3) 0.7620(6) -0.3847(6) 0.052(2) Uani 1 1 d .
H14 H 0.4980 0.8297 -0.3806 0.062 Uiso 1 1 calc R
C15 C 0.4402(3) 0.7314(6) -0.3553(6) 0.051(2) Uani 1 1 d .
H15 H 0.4179 0.7784 -0.3309 0.062 Uiso 1 1 calc R
N1 N 0.3896(8) 0.6501(16) 0.3127(8) 0.105(8) Uani 0.50 1 d PD
C16 C 0.3546(8) 0.6970(15) 0.2395(10) 0.081(7) Uani 0.50 1 d PDU
H16A H 0.3170 0.7000 0.2419 0.098 Uiso 0.50 1 calc PR
C17 C 0.3616(10) 0.5969(19) 0.3822(15) 0.113(9) Uani 0.50 1 d PDU
H17A H 0.3884 0.5684 0.4276 0.169 Uiso 0.50 1 calc PR
H17B H 0.3390 0.5443 0.3534 0.169 Uiso 0.50 1 calc PR
H17C H 0.3391 0.6436 0.4108 0.169 Uiso 0.50 1 calc PR
C18 C 0.4467(8) 0.664(3) 0.3171(17) 0.118(9) Uani 0.50 1 d PDU
H18A H 0.4547 0.7080 0.2689 0.177 Uiso 0.50 1 calc PR
H18B H 0.4641 0.6000 0.3104 0.177 Uiso 0.50 1 calc PR
H18C H 0.4603 0.6926 0.3751 0.177 Uiso 0.50 1 calc PR
OW1 O 0.1218(12) 0.441(2) -0.2771(18) 0.218(17) Uani 0.50 1 d P
H1A H 0.1576 0.4156 -0.2523 0.262 Uiso 0.50 1 d P
H1B H 0.1206 0.5049 -0.3077 0.262 Uiso 0.50 1 d P

loop_
_atom_site_aniso_label
_atom_site_aniso_U_11
_atom_site_aniso_U_22
_atom_site_aniso_U_33
_atom_site_aniso_U_23
_atom_site_aniso_U_13
_atom_site_aniso_U_12
Eu1 0.01912(19) 0.0355(2) 0.02466(19) 0.00019(12) 0.00868(12) 0.00357(12)
O1 0.037(3) 0.048(3) 0.032(3) -0.013(2) 0.012(2) -0.005(2)
O2 0.028(3) 0.070(4) 0.041(3) -0.019(2) 0.021(2) -0.008(2)
O3 0.031(3) 0.037(3) 0.057(3) -0.011(2) 0.008(2) -0.001(2)
O4 0.043(3) 0.035(3) 0.042(3) -0.013(2) 0.019(2) -0.006(2)
O5 0.039(3) 0.060(3) 0.065(4) -0.019(3) 0.035(3) -0.015(3)
O6 0.032(3) 0.049(3) 0.087(4) -0.001(3) 0.030(3) -0.004(2)
O7 0.072(5) 0.099(5) 0.081(5) -0.029(4) 0.010(4) -0.036(4)
O8 0.093(6) 0.120(6) 0.047(4) 0.020(4) 0.000(4) 0.043(5)
C1 0.031(4) 0.041(4) 0.028(3) -0.004(3) 0.011(3) 0.003(3)
C2 0.027(3) 0.042(4) 0.031(3) -0.011(3) 0.012(3) -0.004(3)
C3 0.026(3) 0.039(4) 0.036(3) -0.005(3) 0.013(3) -0.006(3)
C4 0.028(3) 0.036(3) 0.032(3) -0.006(3) 0.013(3) 0.000(3)
C5 0.030(3) 0.033(3) 0.028(3) -0.005(2) 0.013(3) -0.005(3)
C6 0.030(4) 0.041(4) 0.036(4) -0.011(3) 0.017(3) -0.007(3)
C7 0.026(3) 0.040(4) 0.037(4) -0.013(3) 0.016(3) -0.010(3)
C8 0.027(3) 0.041(4) 0.032(3) -0.015(3) 0.013(3) -0.006(3)
C9 0.023(3) 0.045(4) 0.039(4) -0.012(3) 0.016(3) -0.014(3)
C10 0.042(4) 0.038(4) 0.061(5) -0.013(3) 0.032(4) -0.008(3)
C11 0.031(4) 0.047(4) 0.063(5) -0.008(3) 0.030(4) -0.001(3)
C12 0.027(4) 0.042(4) 0.038(4) -0.002(3) 0.014(3) -0.003(3)
C13 0.025(4) 0.045(4) 0.041(4) 0.000(3) 0.013(3) -0.007(3)
C14 0.032(4) 0.047(4) 0.082(6) -0.007(4) 0.028(4) -0.013(3)
C15 0.035(4) 0.055(5) 0.068(6) -0.021(4) 0.026(4) -0.007(4)
N1 0.135(19) 0.17(2) 0.009(6) 0.007(9) -0.002(8) 0.068(17)
C16 0.102(14) 0.103(13) 0.037(9) 0.002(9) -0.004(9) 0.048(11)
C17 0.141(17) 0.101(15) 0.089(14) 0.012(12) -0.018(13) 0.015(14)
C18 0.112(17) 0.169(18) 0.075(13) 0.022(13) 0.025(13) 0.018(15)
OW1 0.27(3) 0.21(2) 0.21(2) -0.15(2) 0.19(2) -0.17(2)

loop_
_atom_type_symbol
_atom_type_description
_atom_type_scat_dispersion_real
_atom_type_scat_dispersion_imag
_atom_type_scat_source
C C 0.0033 0.0016 'International Tables Vol C Tables 4.2.6.8 and 6.1.1.4'
H H 0.0000 0.0000 'International Tables Vol C Tables 4.2.6.8 and 6.1.1.4'
O O 0.0106 0.0060 'International Tables Vol C Tables 4.2.6.8 and 6.1.1.4'
Eu Eu -0.1578 3.6682 'International Tables Vol C Tables 4.2.6.8 and 6.1.1.4'
N N 0.0061 0.0033 'International Tables Vol C Tables 4.2.6.8 and 6.1.1.4'

loop_
_geom_angle_atom_site_label_1
_geom_angle_atom_site_label_2
_geom_angle_atom_site_label_3
_geom_angle
_geom_angle_site_symmetry_1
_geom_angle_site_symmetry_3
O1 Eu1 O4 73.84(17) . 6_566
O1 Eu1 O2 132.07(17) . 7_565
O4 Eu1 O2 81.18(17) 6_566 7_565
O1 Eu1 O8 139.4(2) . .
O4 Eu1 O8 82.1(3) 6_566 .
O2 Eu1 O8 73.5(2) 7_565 .
O1 Eu1 O3 73.22(18) . 4_554
O4 Eu1 O3 124.00(16) 6_566 4_554
O2 Eu1 O3 88.85(18) 7_565 4_554
O8 Eu1 O3 146.4(2) . 4_554
O1 Eu1 O7 136.7(2) . .
O4 Eu1 O7 149.1(2) 6_566 .
O2 Eu1 O7 73.2(2) 7_565 .
O8 Eu1 O7 74.4(3) . .
O3 Eu1 O7 73.2(2) 4_554 .
O1 Eu1 O6 76.44(19) . 2_654
O4 Eu1 O6 131.13(17) 6_566 2_654
O2 Eu1 O6 145.57(18) 7_565 2_654
O8 Eu1 O6 96.9(3) . 2_654
O3 Eu1 O6 81.63(18) 4_554 2_654
O7 Eu1 O6 72.3(2) . 2_654
O1 Eu1 O5 73.25(19) . 2_654
O4 Eu1 O5 82.51(18) 6_566 2_654
O2 Eu1 O5 143.00(18) 7_565 2_654
O8 Eu1 O5 71.5(2) . 2_654
O3 Eu1 O5 127.55(17) 4_554 2_654
O7 Eu1 O5 107.9(2) . 2_654
O6 Eu1 O5 51.95(18) 2_654 2_654
O1 Eu1 O4 67.18(16) . 4_554
O4 Eu1 O4 76.62(16) 6_566 4_554
O2 Eu1 O4 67.60(16) 7_565 4_554
O8 Eu1 O4 137.8(2) . 4_554
O3 Eu1 O4 49.12(15) 4_554 4_554
O7 Eu1 O4 108.1(2) . 4_554
O6 Eu1 O4 124.56(17) 2_654 4_554
O5 Eu1 O4 138.95(18) 2_654 4_554
O1 Eu1 C13 72.2(2) . 2_654
O4 Eu1 C13 106.49(19) 6_566 2_654
O2 Eu1 C13 155.39(19) 7_565 2_654
O8 Eu1 C13 84.3(2) . 2_654
O3 Eu1 C13 104.81(19) 4_554 2_654
O7 Eu1 C13 91.0(2) . 2_654
O6 Eu1 C13 26.27(19) 2_654 2_654
O5 Eu1 C13 25.70(19) 2_654 2_654
O4 Eu1 C13 136.55(18) 4_554 2_654
O1 Eu1 C5 67.62(18) . 4_554
O4 Eu1 C5 100.69(17) 6_566 4_554
O2 Eu1 C5 78.03(17) 7_565 4_554
O8 Eu1 C5 150.6(2) . 4_554
O3 Eu1 C5 24.08(16) 4_554 4_554
O7 Eu1 C5 90.7(2) . 4_554
O6 Eu1 C5 102.68(18) 2_654 4_554
O5 Eu1 C5 137.83(18) 2_654 4_554
O4 Eu1 C5 25.06(15) 4_554 4_554
C13 Eu1 C5 121.88(19) 2_654 4_554
O1 Eu1 Eu1 64.58(12) . 7_565
O4 Eu1 Eu1 41.87(11) 6_566 7_565
O2 Eu1 Eu1 69.43(11) 7_565 7_565
O8 Eu1 Eu1 115.3(2) . 7_565
O3 Eu1 Eu1 83.03(12) 4_554 7_565
O7 Eu1 Eu1 135.73(19) . 7_565
O6 Eu1 Eu1 140.77(15) 2_654 7_565
O5 Eu1 Eu1 116.16(15) 2_654 7_565
O4 Eu1 Eu1 34.76(10) 4_554 7_565
C13 Eu1 Eu1 131.63(15) 2_654 7_565
C5 Eu1 Eu1 59.15(13) 4_554 7_565
C1 O1 Eu1 139.9(4) . .
C1 O2 Eu1 131.9(4) . 7_565
C5 O3 Eu1 102.5(4) . 4_544
C5 O4 Eu1 160.7(5) . 6_565
C5 O4 Eu1 86.9(4) . 4_544
Eu1 O4 Eu1 103.38(16) 6_565 4_544
C13 O5 Eu1 93.1(4) . 2_654
C13 O6 Eu1 93.3(4) . 2_654
C16 O8 Eu1 129.9(10) . .
O1 C1 O2 126.1(6) . .
O1 C1 C2 115.7(6) . .
O2 C1 C2 118.2(6) . .
C8 C2 C3 119.3(6) . .
C8 C2 C1 119.1(6) . .
C3 C2 C1 121.5(6) . .
C4 C3 C2 120.4(6) . .
C3 C4 C6 119.9(6) . .
C3 C4 C5 119.1(6) . .
C6 C4 C5 121.0(6) . .
O3 C5 O4 121.4(6) . .
O3 C5 C4 118.8(6) . .
O4 C5 C4 119.7(6) . .
O3 C5 Eu1 53.5(3) . 4_544
O4 C5 Eu1 68.0(3) . 4_544
C4 C5 Eu1 172.3(5) . 4_544
C4 C6 C7 121.1(6) . .
C6 C7 C8 117.2(6) . .
C6 C7 C9 121.9(6) . .
C8 C7 C9 120.9(6) . .
C2 C8 C7 121.8(6) . .
C15 C9 C10 117.1(6) . .
C15 C9 C7 121.2(6) . .
C10 C9 C7 121.7(6) . .
C11 C10 C9 121.5(7) . .
C10 C11 C12 120.8(7) . .
C14 C12 C11 117.5(7) . .
C14 C12 C13 123.1(6) . .
C11 C12 C13 119.3(6) . .
O5 C13 O6 121.5(7) . .
O5 C13 C12 120.2(6) . .
O6 C13 C12 118.3(6) . .
O5 C13 Eu1 61.2(4) . 2_654
O6 C13 Eu1 60.4(4) . 2_654
C12 C13 Eu1 177.3(5) . 2_654
C15 C14 C12 121.9(7) . .
C14 C15 C9 121.0(7) . .
C18 N1 C16 118.9(16) . .
C18 N1 C17 124.9(15) . .
C16 N1 C17 116.0(15) . .
O8 C16 N1 120.0(16) . .

loop_
_geom_bond_atom_site_label_1
_geom_bond_atom_site_label_2
_geom_bond_distance
_geom_bond_site_symmetry_2
Eu1 O1 2.361(5) .
Eu1 O4 2.362(5) 6_566
Eu1 O2 2.417(4) 7_565
Eu1 O8 2.435(7) .
Eu1 O3 2.450(5) 4_554
Eu1 O7 2.469(6) .
Eu1 O6 2.478(5) 2_654
Eu1 O5 2.496(5) 2_654
Eu1 O4 2.765(5) 4_554
Eu1 C13 2.845(7) 2_654
Eu1 C5 2.978(6) 4_554
Eu1 Eu1 4.0305(6) 7_565
O1 C1 1.249(8) .
O2 C1 1.259(8) .
O2 Eu1 2.417(4) 7_565
O3 C5 1.244(8) .
O3 Eu1 2.450(5) 4_544
O4 C5 1.263(8) .
O4 Eu1 2.362(5) 6_565
O4 Eu1 2.765(5) 4_544
O5 C13 1.235(9) .
O5 Eu1 2.496(5) 2_654
O6 C13 1.261(9) .
O6 Eu1 2.478(5) 2_654
O8 C16 1.191(15) .
C1 C2 1.517(8) .
C2 C8 1.377(9) .
C2 C3 1.385(9) .
C3 C4 1.382(8) .
C4 C6 1.387(9) .
C4 C5 1.497(9) .
C5 Eu1 2.978(6) 4_544
C6 C7 1.396(9) .
C7 C8 1.410(8) .
C7 C9 1.481(8) .
C9 C15 1.391(10) .
C9 C10 1.385(9) .
C10 C11 1.376(9) .
C11 C12 1.391(10) .
C12 C14 1.370(10) .
C12 C13 1.505(9) .
C13 Eu1 2.845(7) 2_654
C14 C15 1.372(10) .
N1 C18 1.408(16) .
N1 C16 1.441(15) .
N1 C17 1.480(16) .

loop_
_platon_squeeze_void_nr
_platon_squeeze_void_average_x
_platon_squeeze_void_average_y
_platon_squeeze_void_average_z
_platon_squeeze_void_volume
_platon_squeeze_void_count_electrons
1 0.475 0.020 0.008 1109.6 58.2
